data_7015774
loop_
_publ_author_name
'Be\,sli, Serap'
'Coles, Simon J.'
'Davies, David B.'
'K\?il\?i\,c, Adem'
'Shaw, Robert A.'

_publ_section_title
;
 Bridged cyclophosphazenes resulting from deprotonation reactions of
 cyclotriphophazenes bearing a P-NH group.
;
_journal_issue 19
_journal_name_full 'Dalton transactions (Cambridge, England : 2003)'
_journal_page_first 5307
_journal_page_last 5315
_journal_paper_doi 10.1039/c1dt10073d
_journal_volume 40
_journal_year 2011
_chemical_formula_sum 'C6 H16 Cl8 N8 O P6'
_chemical_formula_weight 685.69
_chemical_name_systematic
;
?
;
_space_group_IT_number 33
_symmetry_cell_setting orthorhombic
_symmetry_space_group_name_Hall 'P 2c -2n'
_symmetry_space_group_name_H-M 'P n a 21'
_atom_sites_solution_hydrogens geom
_atom_sites_solution_primary direct
_atom_sites_solution_secondary difmap
_audit_creation_method SHELXL-97
_cell_angle_alpha 90.00
_cell_angle_beta 90.00
_cell_angle_gamma 90.00
_cell_formula_units_Z 4
_cell_length_a 12.52630(10)
_cell_length_b 12.4818(2)
_cell_length_c 16.4619(4)
_cell_measurement_reflns_used 3319
_cell_measurement_temperature 120(2)
_cell_measurement_theta_max 27.48
_cell_measurement_theta_min 2.91
_cell_volume 2573.83(8)
_computing_cell_refinement 'DENZO, COLLECT'
_computing_data_reduction 'DENZO, COLLECT'
_computing_molecular_graphics 'PLATON (Spek, 1990)'
_computing_structure_refinement 'SHELXL-97 (Sheldrick, 1997)'
_computing_structure_solution 'SHELXS-97 (Sheldrick, 1997)'
_diffrn_ambient_temperature 120(2)
_diffrn_detector_area_resol_mean 9.091
_diffrn_measured_fraction_theta_full 0.998
_diffrn_measured_fraction_theta_max 0.998
_diffrn_measurement_device_type 'Bruker-Nonius KappaCCD Area Detector'
_diffrn_measurement_method '\f and \w scans'
_diffrn_radiation_monochromator graphite
_diffrn_radiation_source 'Bruker-Nonius FR591 rotating anode'
_diffrn_radiation_type MoK\a
_diffrn_radiation_wavelength 0.71073
_diffrn_reflns_av_R_equivalents 0.0656
_diffrn_reflns_av_sigmaI/netI 0.0472
_diffrn_reflns_limit_h_max 16
_diffrn_reflns_limit_h_min -15
_diffrn_reflns_limit_k_max 16
_diffrn_reflns_limit_k_min -16
_diffrn_reflns_limit_l_max 21
_diffrn_reflns_limit_l_min -21
_diffrn_reflns_number 44787
_diffrn_reflns_theta_full 27.50
_diffrn_reflns_theta_max 27.50
_diffrn_reflns_theta_min 3.38
_diffrn_standards_decay_% negligible
_diffrn_standards_number none
_exptl_absorpt_coefficient_mu 1.267
_exptl_absorpt_correction_T_max 0.9874
_exptl_absorpt_correction_T_min 0.6873
_exptl_absorpt_correction_type multi-scan
_exptl_absorpt_process_details 'SADABS V2.10 (Sheldrick, G.M., 2003)'
_exptl_crystal_colour colourless
_exptl_crystal_density_diffrn 1.770
_exptl_crystal_density_method 'not measured'
_exptl_crystal_description needle
_exptl_crystal_F_000 1368
_exptl_crystal_size_max 0.32
_exptl_crystal_size_mid 0.04
_exptl_crystal_size_min 0.01
_refine_diff_density_max 0.333
_refine_diff_density_min -0.336
_refine_diff_density_rms 0.075
_refine_ls_abs_structure_details 'Flack H D (1983), Acta Cryst. A39, 876-881'
_refine_ls_abs_structure_Flack 0.03(5)
_refine_ls_extinction_method none
_refine_ls_goodness_of_fit_ref 1.057
_refine_ls_hydrogen_treatment mixed
_refine_ls_matrix_type full
_refine_ls_number_parameters 274
_refine_ls_number_reflns 5883
_refine_ls_number_restraints 1
_refine_ls_restrained_S_all 1.057
_refine_ls_R_factor_all 0.0412
_refine_ls_R_factor_gt 0.0337
_refine_ls_shift/su_max 0.010
_refine_ls_shift/su_mean 0.000
_refine_ls_structure_factor_coef Fsqd
_refine_ls_weighting_details 'calc w=1/[\s^2^(Fo^2^)+(0.0222P)^2^+1.0101P] where P=(Fo^2^+2Fc^2^)/3'
_refine_ls_weighting_scheme calc
_refine_ls_wR_factor_gt 0.0565
_refine_ls_wR_factor_ref 0.0581
_reflns_number_gt 5393
_reflns_number_total 5883
_reflns_threshold_expression >2sigma(I)
_cod_data_source_file c1dt10073d.txt
_cod_data_source_block 5b
_cod_depositor_comments
;
The following automatic conversions were performed:
'_symmetry_cell_setting' value 'Orthorhombic' changed to 'orthorhombic'
according to '/home/saulius/struct/CIF-dictionaries/cif_core.dic'
dictionary named 'cif_core.dic' version 2.4.1 from 2010-06-29.

Automatic conversion script
Id: cif_fix_enum 1555 2011-01-17 13:19:09Z saulius 
;
_cod_original_sg_symbol_H-M Pna2(1)
_cod_database_code 7015774

loop_
_symmetry_equiv_pos_as_xyz
'x, y, z'
'-x, -y, z+1/2'
'x+1/2, -y+1/2, z'
'-x+1/2, y+1/2, z+1/2'

loop_
_atom_site_label
_atom_site_type_symbol
_atom_site_fract_x
_atom_site_fract_y
_atom_site_fract_z
_atom_site_U_iso_or_equiv
_atom_site_adp_type
_atom_site_occupancy
_atom_site_symmetry_multiplicity
_atom_site_calc_flag
_atom_site_refinement_flags
_atom_site_disorder_assembly
_atom_site_disorder_group
C1 C 0.0947(2) 0.7833(2) 0.36411(19) 0.0211(6) Uani 1 1 d . . .
H1 H 0.0674 0.8553 0.3474 0.025 Uiso 1 1 calc R . .
C2 C 0.0156(3) 0.7342(4) 0.4220(2) 0.0553(13) Uani 1 1 d . . .
H2A H -0.0524 0.7227 0.3939 0.083 Uiso 1 1 calc R . .
H2B H 0.0045 0.7825 0.4681 0.083 Uiso 1 1 calc R . .
H2C H 0.0431 0.6654 0.4416 0.083 Uiso 1 1 calc R . .
C3 C 0.2020(2) 0.7982(3) 0.4038(2) 0.0328(8) Uani 1 1 d . . .
H3A H 0.2305 0.7282 0.4200 0.049 Uiso 1 1 calc R . .
H3B H 0.1943 0.8438 0.4519 0.049 Uiso 1 1 calc R . .
H3C H 0.2511 0.8322 0.3653 0.049 Uiso 1 1 calc R . .
C4 C -0.1356(2) 0.8253(2) 0.02728(19) 0.0213(7) Uani 1 1 d . . .
H4 H -0.0602 0.7991 0.0298 0.026 Uiso 1 1 calc R . .
C5 C -0.2040(3) 0.7376(3) -0.0095(2) 0.0299(8) Uani 1 1 d . . .
H5A H -0.1938 0.6710 0.0210 0.045 Uiso 1 1 calc R . .
H5B H -0.1832 0.7265 -0.0663 0.045 Uiso 1 1 calc R . .
H5C H -0.2793 0.7588 -0.0071 0.045 Uiso 1 1 calc R . .
C6 C -0.1381(3) 0.9256(3) -0.0247(2) 0.0303(8) Uani 1 1 d . . .
H6A H -0.2119 0.9507 -0.0300 0.045 Uiso 1 1 calc R . .
H6B H -0.1093 0.9093 -0.0787 0.045 Uiso 1 1 calc R . .
H6C H -0.0947 0.9815 0.0009 0.045 Uiso 1 1 calc R . .
N1 N -0.07450(17) 0.50014(18) 0.12664(16) 0.0188(5) Uani 1 1 d . . .
N2 N -0.08777(17) 0.65174(18) 0.24344(15) 0.0171(5) Uani 1 1 d . . .
N3 N 0.08286(17) 0.64981(17) 0.14335(14) 0.0138(5) Uani 1 1 d . . .
N4 N 0.10804(19) 0.71740(19) 0.29050(15) 0.0157(5) Uani 1 1 d . . .
O5 O -0.00273(13) 0.82769(13) 0.19533(13) 0.0154(4) Uani 1 1 d . . .
N5 N -0.04904(18) 1.01308(18) 0.15512(15) 0.0166(5) Uani 1 1 d . . .
N6 N -0.13123(19) 1.12049(19) 0.28400(16) 0.0236(6) Uani 1 1 d . . .
N7 N -0.17687(18) 0.90825(18) 0.26198(15) 0.0152(5) Uani 1 1 d . . .
N8 N -0.17277(18) 0.84563(18) 0.11140(15) 0.0158(5) Uani 1 1 d . . .
P1 P 0.03691(5) 0.54734(5) 0.09921(5) 0.01418(15) Uani 1 1 d . . .
P2 P -0.13281(5) 0.54762(5) 0.20397(5) 0.01501(15) Uani 1 1 d . . .
P3 P 0.02302(5) 0.70526(5) 0.21812(5) 0.01333(15) Uani 1 1 d . . .
P4 P -0.10439(5) 0.90278(5) 0.18139(5) 0.01314(15) Uani 1 1 d . . .
P5 P -0.06308(5) 1.12022(5) 0.20279(5) 0.01641(16) Uani 1 1 d . . .
P6 P -0.19066(5) 1.01525(6) 0.31157(5) 0.01658(16) Uani 1 1 d . . .
Cl1 Cl 0.14571(5) 0.42960(5) 0.10168(5) 0.02242(16) Uani 1 1 d . . .
Cl2 Cl 0.03138(5) 0.57591(6) -0.02021(4) 0.02361(16) Uani 1 1 d . . .
Cl3 Cl -0.14264(6) 0.43171(6) 0.28836(5) 0.02498(17) Uani 1 1 d . . .
Cl4 Cl -0.28584(5) 0.56622(6) 0.17575(5) 0.02509(17) Uani 1 1 d . . .
Cl5 Cl -0.12254(6) 1.23218(6) 0.12888(5) 0.02780(17) Uani 1 1 d . . .
Cl6 Cl 0.07950(6) 1.18379(6) 0.22921(6) 0.0312(2) Uani 1 1 d . . .
Cl7 Cl -0.34695(5) 1.04811(6) 0.32032(5) 0.02577(18) Uani 1 1 d . . .
Cl8 Cl -0.15422(7) 0.98853(6) 0.42810(5) 0.03039(18) Uani 1 1 d . . .
H8N H -0.239(3) 0.845(2) 0.117(2) 0.023(9) Uiso 1 1 d . . .
H4N H 0.162(3) 0.694(3) 0.280(2) 0.028(10) Uiso 1 1 d . . .

loop_
_atom_site_aniso_label
_atom_site_aniso_U_11
_atom_site_aniso_U_22
_atom_site_aniso_U_33
_atom_site_aniso_U_23
_atom_site_aniso_U_13
_atom_site_aniso_U_12
C1 0.0288(16) 0.0225(17) 0.0118(16) -0.0032(13) -0.0019(12) 0.0089(12)
C2 0.034(2) 0.115(4) 0.017(2) -0.022(2) 0.0043(15) -0.024(2)
C3 0.0305(17) 0.042(2) 0.026(2) -0.0114(17) 0.0017(14) -0.0105(14)
C4 0.0197(14) 0.0261(17) 0.0182(18) -0.0049(14) -0.0008(12) 0.0046(11)
C5 0.0352(19) 0.0280(19) 0.026(2) -0.0108(15) -0.0067(14) -0.0004(13)
C6 0.0368(18) 0.0331(19) 0.0211(19) -0.0005(15) 0.0002(15) -0.0006(14)
N1 0.0162(12) 0.0173(12) 0.0227(15) -0.0085(11) -0.0001(10) -0.0045(9)
N2 0.0158(12) 0.0153(12) 0.0202(14) -0.0046(11) 0.0043(9) -0.0030(9)
N3 0.0129(11) 0.0132(12) 0.0153(14) -0.0023(10) 0.0017(9) -0.0024(9)
N4 0.0123(12) 0.0196(13) 0.0151(14) -0.0043(11) -0.0001(10) 0.0043(9)
O5 0.0112(8) 0.0107(9) 0.0244(13) -0.0006(9) -0.0007(8) -0.0014(7)
N5 0.0181(11) 0.0123(12) 0.0193(15) -0.0035(10) 0.0032(9) -0.0025(9)
N6 0.0353(14) 0.0135(13) 0.0219(15) -0.0045(11) 0.0099(11) -0.0052(10)
N7 0.0173(12) 0.0125(12) 0.0157(13) -0.0034(10) 0.0040(9) -0.0023(9)
N8 0.0099(12) 0.0201(12) 0.0174(15) -0.0042(11) 0.0013(10) -0.0011(9)
P1 0.0134(3) 0.0142(4) 0.0149(4) -0.0025(3) 0.0006(3) 0.0001(3)
P2 0.0125(3) 0.0143(3) 0.0182(4) -0.0009(3) 0.0017(3) -0.0014(2)
P3 0.0119(3) 0.0124(3) 0.0156(4) -0.0017(3) 0.0012(3) -0.0004(2)
P4 0.0119(3) 0.0108(3) 0.0167(4) -0.0020(3) 0.0012(3) 0.0004(2)
P5 0.0194(3) 0.0110(3) 0.0188(4) -0.0015(3) 0.0019(3) -0.0018(3)
P6 0.0199(4) 0.0143(4) 0.0156(4) -0.0021(3) 0.0025(3) -0.0002(3)
Cl1 0.0208(3) 0.0170(4) 0.0294(4) -0.0029(3) 0.0008(3) 0.0051(3)
Cl2 0.0259(4) 0.0303(4) 0.0146(4) -0.0021(3) -0.0009(3) -0.0004(3)
Cl3 0.0313(4) 0.0208(4) 0.0228(4) 0.0050(3) -0.0006(3) -0.0054(3)
Cl4 0.0118(3) 0.0263(4) 0.0372(5) -0.0014(4) -0.0019(3) -0.0005(3)
Cl5 0.0398(4) 0.0158(4) 0.0278(5) 0.0025(3) -0.0004(3) 0.0046(3)
Cl6 0.0251(4) 0.0251(4) 0.0434(6) -0.0075(4) -0.0018(3) -0.0099(3)
Cl7 0.0219(4) 0.0238(4) 0.0317(5) -0.0093(3) 0.0050(3) 0.0037(3)
Cl8 0.0442(4) 0.0299(4) 0.0170(4) -0.0012(4) -0.0038(3) 0.0009(3)

loop_
_atom_type_symbol
_atom_type_description
_atom_type_scat_dispersion_real
_atom_type_scat_dispersion_imag
_atom_type_scat_source
C C 0.0033 0.0016 'International Tables Vol C Tables 4.2.6.8 and 6.1.1.4'
H H 0.0000 0.0000 'International Tables Vol C Tables 4.2.6.8 and 6.1.1.4'
N N 0.0061 0.0033 'International Tables Vol C Tables 4.2.6.8 and 6.1.1.4'
P P 0.1023 0.0942 'International Tables Vol C Tables 4.2.6.8 and 6.1.1.4'
Cl Cl 0.1484 0.1585 'International Tables Vol C Tables 4.2.6.8 and 6.1.1.4'
O O 0.0106 0.0060 'International Tables Vol C Tables 4.2.6.8 and 6.1.1.4'

loop_
_geom_angle_atom_site_label_1
_geom_angle_atom_site_label_2
_geom_angle_atom_site_label_3
_geom_angle
_geom_angle_site_symmetry_1
_geom_angle_site_symmetry_3
_geom_angle_publ_flag
N4 C1 C2 111.6(3) . . ?
N4 C1 C3 108.9(2) . . ?
C2 C1 C3 111.3(3) . . ?
N4 C1 H1 108.3 . . ?
C2 C1 H1 108.3 . . ?
C3 C1 H1 108.3 . . ?
C1 C2 H2A 109.5 . . ?
C1 C2 H2B 109.5 . . ?
H2A C2 H2B 109.5 . . ?
C1 C2 H2C 109.5 . . ?
H2A C2 H2C 109.5 . . ?
H2B C2 H2C 109.5 . . ?
C1 C3 H3A 109.5 . . ?
C1 C3 H3B 109.5 . . ?
H3A C3 H3B 109.5 . . ?
C1 C3 H3C 109.5 . . ?
H3A C3 H3C 109.5 . . ?
H3B C3 H3C 109.5 . . ?
N8 C4 C6 112.3(2) . . ?
N8 C4 C5 108.6(2) . . ?
C6 C4 C5 111.0(3) . . ?
N8 C4 H4 108.3 . . ?
C6 C4 H4 108.3 . . ?
C5 C4 H4 108.3 . . ?
C4 C5 H5A 109.5 . . ?
C4 C5 H5B 109.5 . . ?
H5A C5 H5B 109.5 . . ?
C4 C5 H5C 109.5 . . ?
H5A C5 H5C 109.5 . . ?
H5B C5 H5C 109.5 . . ?
C4 C6 H6A 109.5 . . ?
C4 C6 H6B 109.5 . . ?
H6A C6 H6B 109.5 . . ?
C4 C6 H6C 109.5 . . ?
H6A C6 H6C 109.5 . . ?
H6B C6 H6C 109.5 . . ?
P1 N1 P2 119.84(14) . . ?
P2 N2 P3 123.71(15) . . ?
P1 N3 P3 122.26(14) . . ?
C1 N4 P3 125.99(19) . . ?
C1 N4 H4N 120(3) . . ?
P3 N4 H4N 113(3) . . ?
P4 O5 P3 138.74(11) . . ?
P5 N5 P4 123.53(15) . . ?
P6 N6 P5 119.67(15) . . ?
P6 N7 P4 121.69(14) . . ?
C4 N8 P4 125.40(19) . . ?
C4 N8 H8N 114(2) . . ?
P4 N8 H8N 117(2) . . ?
N3 P1 N1 119.48(12) . . ?
N3 P1 Cl2 108.69(10) . . ?
N1 P1 Cl2 108.47(10) . . ?
N3 P1 Cl1 109.66(9) . . ?
N1 P1 Cl1 108.74(9) . . ?
Cl2 P1 Cl1 100.04(4) . . ?
N2 P2 N1 118.72(12) . . ?
N2 P2 Cl4 110.45(9) . . ?
N1 P2 Cl4 107.52(9) . . ?
N2 P2 Cl3 109.53(10) . . ?
N1 P2 Cl3 108.34(10) . . ?
Cl4 P2 Cl3 100.76(4) . . ?
N2 P3 N3 115.33(12) . . ?
N2 P3 N4 115.00(13) . . ?
N3 P3 N4 107.53(12) . . ?
N2 P3 O5 106.54(11) . . ?
N3 P3 O5 109.04(12) . . ?
N4 P3 O5 102.52(11) . . ?
O5 P4 N5 101.43(11) . . ?
O5 P4 N8 105.55(11) . . ?
N5 P4 N8 114.83(13) . . ?
O5 P4 N7 110.87(12) . . ?
N5 P4 N7 115.51(12) . . ?
N8 P4 N7 108.06(12) . . ?
N5 P5 N6 119.10(13) . . ?
N5 P5 Cl5 109.60(10) . . ?
N6 P5 Cl5 108.13(10) . . ?
N5 P5 Cl6 110.38(9) . . ?
N6 P5 Cl6 107.22(10) . . ?
Cl5 P5 Cl6 100.82(4) . . ?
N7 P6 N6 120.36(13) . . ?
N7 P6 Cl8 109.32(10) . . ?
N6 P6 Cl8 107.90(11) . . ?
N7 P6 Cl7 108.53(9) . . ?
N6 P6 Cl7 108.14(10) . . ?
Cl8 P6 Cl7 100.84(5) . . ?

loop_
_geom_bond_atom_site_label_1
_geom_bond_atom_site_label_2
_geom_bond_distance
_geom_bond_site_symmetry_2
_geom_bond_publ_flag
C1 N4 1.474(4) . ?
C1 C2 1.505(5) . ?
C1 C3 1.506(4) . ?
C1 H1 1.0000 . ?
C2 H2A 0.9800 . ?
C2 H2B 0.9800 . ?
C2 H2C 0.9800 . ?
C3 H3A 0.9800 . ?
C3 H3B 0.9800 . ?
C3 H3C 0.9800 . ?
C4 N8 1.483(4) . ?
C4 C6 1.517(4) . ?
C4 C5 1.517(4) . ?
C4 H4 1.0000 . ?
C5 H5A 0.9800 . ?
C5 H5B 0.9800 . ?
C5 H5C 0.9800 . ?
C6 H6A 0.9800 . ?
C6 H6B 0.9800 . ?
C6 H6C 0.9800 . ?
N1 P1 1.581(2) . ?
N1 P2 1.583(3) . ?
N2 P2 1.559(2) . ?
N2 P3 1.596(2) . ?
N3 P1 1.580(2) . ?
N3 P3 1.599(2) . ?
N4 P3 1.605(2) . ?
N4 H4N 0.76(3) . ?
O5 P4 1.5978(17) . ?
O5 P3 1.6062(18) . ?
N5 P5 1.560(2) . ?
N5 P4 1.601(2) . ?
N6 P6 1.577(2) . ?
N6 P5 1.586(3) . ?
N7 P6 1.575(2) . ?
N7 P4 1.609(2) . ?
N8 P4 1.603(2) . ?
N8 H8N 0.83(3) . ?
P1 Cl2 1.9992(11) . ?
P1 Cl1 2.0048(9) . ?
P2 Cl4 1.9859(9) . ?
P2 Cl3 2.0096(10) . ?
P5 Cl5 1.9969(11) . ?
P5 Cl6 2.0021(10) . ?
P6 Cl8 1.9997(11) . ?
P6 Cl7 2.0054(10) . ?

loop_
_cod_related_entry_id
_cod_related_entry_database
_cod_related_entry_code
1 ChemSpider 30652819
